data_4036756
loop_
_publ_author_name
'Yu, Changjiang'
'Wu, Qinghua'
'Wang, Jun'
'Wei, Yun'
'Hao, Erhong'
'Jiao, Lijuan'

_publ_section_title
;
 Red to Near-Infrared Isoindole BODIPY Fluorophores: Synthesis, Crystal
 Structures, and Spectroscopic and Electrochemical Properties.
;
_journal_issue 9
_journal_name_full 'The Journal of organic chemistry'
_journal_page_first 3761
_journal_page_last 3770
_journal_paper_doi 10.1021/acs.joc.6b00414
_journal_volume 81
_journal_year 2016
_chemical_formula_sum 'C23 H24 B F2 N3'
_chemical_formula_weight 391.26
_space_group_IT_number 2
_space_group_name_Hall '-P 1'
_space_group_name_H-M_alt 'P -1'
_symmetry_cell_setting triclinic
_symmetry_space_group_name_H-M 'P -1'
_atom_sites_solution_hydrogens geom
_atom_sites_solution_primary direct
_atom_sites_solution_secondary difmap
_audit_creation_method SHELXL-97
_cell_angle_alpha 67.7810(10)
_cell_angle_beta 85.089(2)
_cell_angle_gamma 87.239(2)
_cell_formula_units_Z 2
_cell_length_a 7.4751(9)
_cell_length_b 11.1726(14)
_cell_length_c 13.0125(16)
_cell_measurement_reflns_used 3042
_cell_measurement_temperature 293(2)
_cell_measurement_theta_max 27.42
_cell_measurement_theta_min 2.74
_cell_volume 1002.2(2)
_computing_cell_refinement 'Bruker SMART'
_computing_data_collection 'Bruker SMART'
_computing_data_reduction 'Bruker SAINT'
_computing_molecular_graphics 'Bruker SHELXTL'
_computing_publication_material 'Bruker SHELXTL'
_computing_structure_refinement 'SHELXL-97 (Sheldrick, 1997)'
_computing_structure_solution 'SHELXS-97 (Sheldrick, 1990)'
_diffrn_ambient_temperature 293(2)
_diffrn_measured_fraction_theta_full 0.974
_diffrn_measured_fraction_theta_max 0.974
_diffrn_measurement_device_type 'CCD area detector'
_diffrn_measurement_method 'phi and omega scans'
_diffrn_radiation_monochromator graphite
_diffrn_radiation_source 'fine-focus sealed tube'
_diffrn_radiation_type MoK\a
_diffrn_radiation_wavelength 0.71073
_diffrn_reflns_av_R_equivalents 0.0244
_diffrn_reflns_av_sigmaI/netI 0.0402
_diffrn_reflns_limit_h_max 9
_diffrn_reflns_limit_h_min -9
_diffrn_reflns_limit_k_max 13
_diffrn_reflns_limit_k_min -14
_diffrn_reflns_limit_l_max 16
_diffrn_reflns_limit_l_min -16
_diffrn_reflns_number 8774
_diffrn_reflns_theta_full 27.67
_diffrn_reflns_theta_max 27.67
_diffrn_reflns_theta_min 1.69
_exptl_absorpt_coefficient_mu 0.089
_exptl_absorpt_correction_T_max 0.9902
_exptl_absorpt_correction_T_min 0.9876
_exptl_absorpt_correction_type multi-scan
_exptl_crystal_colour colorless
_exptl_crystal_density_diffrn 1.297
_exptl_crystal_density_method 'not measured'
_exptl_crystal_description block
_exptl_crystal_F_000 412
_exptl_crystal_size_max 0.14
_exptl_crystal_size_mid 0.12
_exptl_crystal_size_min 0.11
_refine_diff_density_max 0.223
_refine_diff_density_min -0.194
_refine_diff_density_rms 0.039
_refine_ls_extinction_method none
_refine_ls_goodness_of_fit_ref 1.067
_refine_ls_hydrogen_treatment mixed
_refine_ls_matrix_type full
_refine_ls_number_parameters 267
_refine_ls_number_reflns 4555
_refine_ls_number_restraints 0
_refine_ls_restrained_S_all 1.067
_refine_ls_R_factor_all 0.0753
_refine_ls_R_factor_gt 0.0488
_refine_ls_shift/su_max 0.008
_refine_ls_shift/su_mean 0.000
_refine_ls_structure_factor_coef Fsqd
_refine_ls_weighting_details 'calc w=1/[\s^2^(Fo^2^)+(0.0730P)^2^+0.0763P] where P=(Fo^2^+2Fc^2^)/3'
_refine_ls_weighting_scheme calc
_refine_ls_wR_factor_gt 0.1339
_refine_ls_wR_factor_ref 0.1488
_reflns_number_gt 3068
_reflns_number_total 4555
_reflns_threshold_expression >2sigma(I)
_cod_data_source_file jo6b00414_si_007.cif
_cod_data_source_block 130627b_0m
_cod_depositor_comments
;
The following automatic conversions were performed:

data item '_symmetry_cell_setting' value 'Triclinic' was changed to
'triclinic' in accordance with the
/home/saulius/struct/COD-crude-data/automatic-downloads/DataCite-retrospective/ACS/depositions/lib/dictionaries/cif_core.dic
dictionary named 'cif_core.dic' version 2.4.2 last updated on
2011-04-26.

Automatic conversion script
Id: cif_fix_values 6909 2019-04-08 15:41:33Z antanas 
;
_cod_original_sg_symbol_H-M P-1
_cod_database_code 4036756

loop_
_symmetry_equiv_pos_as_xyz
'x, y, z'
'-x, -y, -z'

loop_
_atom_site_label
_atom_site_type_symbol
_atom_site_fract_x
_atom_site_fract_y
_atom_site_fract_z
_atom_site_U_iso_or_equiv
_atom_site_adp_type
_atom_site_occupancy
_atom_site_symmetry_multiplicity
_atom_site_calc_flag
_atom_site_refinement_flags
B1 B 0.2262(3) 0.79160(19) 0.11539(16) 0.0410(5) Uani 1 1 d .
C1 C 0.2623(2) 0.55483(16) 0.45802(13) 0.0418(4) Uani 1 1 d .
F1 F 0.07671(15) 0.72316(10) 0.17312(8) 0.0513(3) Uani 1 1 d .
N1 N 0.30605(19) 0.65028(13) 0.35881(11) 0.0403(4) Uani 1 1 d .
H1 H 0.3552 0.6380 0.3013 0.048 Uiso 1 1 calc R
C2 C 0.1865(2) 0.61160(18) 0.52890(14) 0.0438(4) Uani 1 1 d .
F2 F 0.37530(15) 0.70544(10) 0.13276(8) 0.0524(3) Uani 1 1 d .
N2 N 0.26483(19) 0.89975(13) 0.15943(11) 0.0381(3) Uani 1 1 d .
C3 C 0.1847(2) 0.74678(17) 0.46985(14) 0.0424(4) Uani 1 1 d .
N3 N 0.2007(2) 0.85485(14) -0.00890(11) 0.0428(4) Uani 1 1 d .
C4 C 0.2612(2) 0.76966(16) 0.36242(13) 0.0389(4) Uani 1 1 d .
C5 C 0.2822(2) 0.88781(16) 0.26644(13) 0.0383(4) Uani 1 1 d .
C6 C 0.3245(2) 1.01285(16) 0.26487(14) 0.0418(4) Uani 1 1 d .
C7 C 0.3728(3) 1.05387(19) 0.34792(17) 0.0525(5) Uani 1 1 d .
H7 H 0.3792 0.9956 0.4209 0.063 Uiso 1 1 calc R
C8 C 0.4101(3) 1.1817(2) 0.31900(19) 0.0637(6) Uani 1 1 d .
H8 H 0.4412 1.2105 0.3733 0.076 Uiso 1 1 calc R
C9 C 0.4023(3) 1.2697(2) 0.2095(2) 0.0670(6) Uani 1 1 d .
H9 H 0.4235 1.3566 0.1930 0.080 Uiso 1 1 calc R
C10 C 0.3640(3) 1.23094(18) 0.12567(18) 0.0577(5) Uani 1 1 d .
H10 H 0.3632 1.2895 0.0525 0.069 Uiso 1 1 calc R
C11 C 0.3263(2) 1.10054(17) 0.15385(15) 0.0450(4) Uani 1 1 d .
C12 C 0.2895(2) 1.02861(16) 0.08774(14) 0.0413(4) Uani 1 1 d .
C13 C 0.2723(2) 1.06842(17) -0.02458(14) 0.0448(4) Uani 1 1 d .
H13 H 0.2897 1.1551 -0.0691 0.054 Uiso 1 1 calc R
C14 C 0.2302(2) 0.98435(17) -0.07388(13) 0.0421(4) Uani 1 1 d .
C15 C 0.2035(3) 1.00452(19) -0.18524(14) 0.0480(5) Uani 1 1 d .
C16 C 0.1559(3) 0.8864(2) -0.18472(15) 0.0572(5) Uani 1 1 d .
H16 H 0.1286 0.8704 -0.2467 0.069 Uiso 1 1 calc R
C17 C 0.1553(3) 0.7955(2) -0.07714(15) 0.0523(5) Uani 1 1 d .
C18 C 0.2965(3) 0.41660(17) 0.47557(16) 0.0537(5) Uani 1 1 d .
H18A H 0.3118 0.4076 0.4048 0.081 Uiso 1 1 calc R
H18B H 0.1964 0.3662 0.5188 0.081 Uiso 1 1 calc R
H18C H 0.4034 0.3866 0.5145 0.081 Uiso 1 1 calc R
C19 C 0.1168(3) 0.5400(2) 0.64776(15) 0.0577(5) Uani 1 1 d .
H19A H 0.0640 0.4600 0.6532 0.069 Uiso 1 1 calc R
H19B H 0.0223 0.5919 0.6673 0.069 Uiso 1 1 calc R
C20 C 0.2576(3) 0.5086(3) 0.73101(17) 0.0795(8) Uani 1 1 d .
H20A H 0.3521 0.4574 0.7124 0.119 Uiso 1 1 calc R
H20B H 0.2042 0.4611 0.8042 0.119 Uiso 1 1 calc R
H20C H 0.3061 0.5874 0.7294 0.119 Uiso 1 1 calc R
C21 C 0.0940(3) 0.8428(2) 0.51316(17) 0.0595(5) Uani 1 1 d .
H21A H 0.1709 0.8602 0.5612 0.089 Uiso 1 1 calc R
H21B H -0.0169 0.8082 0.5542 0.089 Uiso 1 1 calc R
H21C H 0.0701 0.9216 0.4519 0.089 Uiso 1 1 calc R
C22 C 0.2242(3) 1.1302(2) -0.28228(15) 0.0604(6) Uani 1 1 d .
H22A H 0.2924 1.1162 -0.3428 0.091 Uiso 1 1 calc R
H22B H 0.2858 1.1899 -0.2612 0.091 Uiso 1 1 calc R
H22C H 0.1079 1.1652 -0.3051 0.091 Uiso 1 1 calc R
C23 C 0.1159(4) 0.6552(2) -0.03569(18) 0.0760(7) Uani 1 1 d .
H23A H 0.2210 0.6057 -0.0058 0.114 Uiso 1 1 calc R
H23B H 0.0819 0.6336 -0.0960 0.114 Uiso 1 1 calc R
H23C H 0.0195 0.6356 0.0215 0.114 Uiso 1 1 calc R

loop_
_atom_site_aniso_label
_atom_site_aniso_U_11
_atom_site_aniso_U_22
_atom_site_aniso_U_33
_atom_site_aniso_U_23
_atom_site_aniso_U_13
_atom_site_aniso_U_12
B1 0.0483(12) 0.0368(10) 0.0369(9) -0.0128(8) -0.0003(8) -0.0032(9)
C1 0.0406(10) 0.0407(10) 0.0400(9) -0.0093(7) -0.0088(7) -0.0018(8)
F1 0.0600(7) 0.0499(6) 0.0413(5) -0.0141(5) 0.0057(5) -0.0178(5)
N1 0.0461(9) 0.0386(8) 0.0353(7) -0.0132(6) -0.0030(6) 0.0018(6)
C2 0.0387(10) 0.0517(11) 0.0374(9) -0.0122(8) -0.0035(7) -0.0050(8)
F2 0.0649(7) 0.0467(6) 0.0449(6) -0.0181(5) -0.0044(5) 0.0135(5)
N2 0.0419(8) 0.0352(7) 0.0354(7) -0.0112(6) -0.0025(6) -0.0005(6)
C3 0.0399(10) 0.0490(11) 0.0388(8) -0.0171(8) -0.0024(7) -0.0010(8)
N3 0.0502(9) 0.0418(8) 0.0350(7) -0.0128(6) -0.0006(6) -0.0047(7)
C4 0.0401(9) 0.0388(9) 0.0382(8) -0.0151(7) -0.0028(7) 0.0013(7)
C5 0.0375(9) 0.0390(9) 0.0392(8) -0.0160(7) -0.0015(7) 0.0008(7)
C6 0.0426(10) 0.0378(9) 0.0473(10) -0.0188(8) -0.0022(7) -0.0002(7)
C7 0.0543(12) 0.0537(12) 0.0561(11) -0.0281(9) -0.0038(9) -0.0021(9)
C8 0.0697(15) 0.0609(14) 0.0738(14) -0.0398(12) -0.0047(11) -0.0080(11)
C9 0.0747(16) 0.0465(12) 0.0866(16) -0.0318(12) -0.0047(12) -0.0115(11)
C10 0.0625(13) 0.0404(11) 0.0675(13) -0.0163(10) -0.0053(10) -0.0078(9)
C11 0.0437(10) 0.0396(10) 0.0518(10) -0.0177(8) -0.0010(8) -0.0022(8)
C12 0.0418(10) 0.0339(9) 0.0431(9) -0.0087(7) -0.0024(7) -0.0015(7)
C13 0.0461(11) 0.0370(9) 0.0416(9) -0.0043(7) -0.0002(7) -0.0024(8)
C14 0.0404(10) 0.0416(10) 0.0370(9) -0.0074(7) 0.0000(7) 0.0009(8)
C15 0.0434(10) 0.0588(12) 0.0359(9) -0.0119(8) -0.0015(7) 0.0043(9)
C16 0.0629(13) 0.0728(14) 0.0387(10) -0.0237(9) -0.0049(9) -0.0020(11)
C17 0.0600(13) 0.0567(12) 0.0438(10) -0.0233(9) -0.0002(8) -0.0049(10)
C18 0.0592(13) 0.0397(10) 0.0554(11) -0.0081(8) -0.0131(9) -0.0019(9)
C19 0.0532(12) 0.0676(13) 0.0431(10) -0.0105(9) 0.0013(8) -0.0090(10)
C20 0.0733(16) 0.113(2) 0.0406(11) -0.0137(12) -0.0090(10) -0.0129(14)
C21 0.0648(14) 0.0638(13) 0.0544(11) -0.0302(10) 0.0086(10) 0.0003(10)
C22 0.0581(13) 0.0688(14) 0.0402(10) -0.0054(9) -0.0023(9) 0.0055(10)
C23 0.115(2) 0.0622(14) 0.0584(13) -0.0301(11) -0.0019(13) -0.0198(14)

loop_
_atom_type_symbol
_atom_type_description
_atom_type_scat_dispersion_real
_atom_type_scat_dispersion_imag
_atom_type_scat_source
C C 0.0033 0.0016 'International Tables Vol C Tables 4.2.6.8 and 6.1.1.4'
H H 0.0000 0.0000 'International Tables Vol C Tables 4.2.6.8 and 6.1.1.4'
B B 0.0013 0.0007 'International Tables Vol C Tables 4.2.6.8 and 6.1.1.4'
N N 0.0061 0.0033 'International Tables Vol C Tables 4.2.6.8 and 6.1.1.4'
F F 0.0171 0.0103 'International Tables Vol C Tables 4.2.6.8 and 6.1.1.4'

loop_
_geom_angle_atom_site_label_1
_geom_angle_atom_site_label_2
_geom_angle_atom_site_label_3
_geom_angle
F1 B1 F2 108.49(14)
F1 B1 N3 111.24(15)
F2 B1 N3 109.54(14)
F1 B1 N2 110.31(14)
F2 B1 N2 108.58(15)
N3 B1 N2 108.64(14)
N1 C1 C2 107.77(15)
N1 C1 C18 121.32(16)
C2 C1 C18 130.91(16)
C1 N1 C4 110.82(14)
C1 N1 H1 124.6
C4 N1 H1 124.6
C1 C2 C3 107.81(15)
C1 C2 C19 125.25(17)
C3 C2 C19 126.94(17)
C5 N2 C12 109.66(14)
C5 N2 B1 128.37(14)
C12 N2 B1 121.96(13)
C4 C3 C2 107.25(16)
C4 C3 C21 127.76(16)
C2 C3 C21 124.54(16)
C17 N3 C14 107.80(15)
C17 N3 B1 127.14(15)
C14 N3 B1 124.97(15)
N1 C4 C3 106.36(14)
N1 C4 C5 122.66(15)
C3 C4 C5 130.81(16)
N2 C5 C4 124.98(15)
N2 C5 C6 108.00(14)
C4 C5 C6 127.02(15)
C7 C6 C11 119.95(17)
C7 C6 C5 132.36(17)
C11 C6 C5 107.50(15)
C8 C7 C6 118.38(19)
C8 C7 H7 120.8
C6 C7 H7 120.8
C7 C8 C9 121.3(2)
C7 C8 H8 119.4
C9 C8 H8 119.4
C10 C9 C8 121.5(2)
C10 C9 H9 119.2
C8 C9 H9 119.2
C9 C10 C11 117.8(2)
C9 C10 H10 121.1
C11 C10 H10 121.1
C10 C11 C6 120.88(18)
C10 C11 C12 131.99(18)
C6 C11 C12 107.12(15)
C13 C12 N2 121.71(16)
C13 C12 C11 130.58(16)
N2 C12 C11 107.68(14)
C12 C13 C14 122.39(16)
C12 C13 H13 118.8
C14 C13 H13 118.8
C13 C14 N3 119.90(15)
C13 C14 C15 131.68(16)
N3 C14 C15 108.39(16)
C16 C15 C14 106.11(16)
C16 C15 C22 128.25(18)
C14 C15 C22 125.64(19)
C15 C16 C17 109.06(17)
C15 C16 H16 125.5
C17 C16 H16 125.5
N3 C17 C16 108.63(18)
N3 C17 C23 122.58(17)
C16 C17 C23 128.78(19)
C1 C18 H18A 109.5
C1 C18 H18B 109.5
H18A C18 H18B 109.5
C1 C18 H18C 109.5
H18A C18 H18C 109.5
H18B C18 H18C 109.5
C2 C19 C20 114.27(17)
C2 C19 H19A 108.7
C20 C19 H19A 108.7
C2 C19 H19B 108.7
C20 C19 H19B 108.7
H19A C19 H19B 107.6
C19 C20 H20A 109.5
C19 C20 H20B 109.5
H20A C20 H20B 109.5
C19 C20 H20C 109.5
H20A C20 H20C 109.5
H20B C20 H20C 109.5
C3 C21 H21A 109.5
C3 C21 H21B 109.5
H21A C21 H21B 109.5
C3 C21 H21C 109.5
H21A C21 H21C 109.5
H21B C21 H21C 109.5
C15 C22 H22A 109.5
C15 C22 H22B 109.5
H22A C22 H22B 109.5
C15 C22 H22C 109.5
H22A C22 H22C 109.5
H22B C22 H22C 109.5
C17 C23 H23A 109.5
C17 C23 H23B 109.5
H23A C23 H23B 109.5
C17 C23 H23C 109.5
H23A C23 H23C 109.5
H23B C23 H23C 109.5

loop_
_geom_bond_atom_site_label_1
_geom_bond_atom_site_label_2
_geom_bond_distance
B1 F1 1.379(2)
B1 F2 1.412(2)
B1 N3 1.525(2)
B1 N2 1.568(2)
C1 N1 1.353(2)
C1 C2 1.376(3)
C1 C18 1.486(2)
N1 C4 1.377(2)
N1 H1 0.8600
C2 C3 1.412(2)
C2 C19 1.507(2)
N2 C5 1.365(2)
N2 C12 1.399(2)
C3 C4 1.398(2)
C3 C21 1.500(3)
N3 C17 1.364(2)
N3 C14 1.389(2)
C4 C5 1.438(2)
C5 C6 1.439(2)
C6 C7 1.402(3)
C6 C11 1.405(2)
C7 C8 1.369(3)
C7 H7 0.9300
C8 C9 1.396(3)
C8 H8 0.9300
C9 C10 1.371(3)
C9 H9 0.9300
C10 C11 1.398(3)
C10 H10 0.9300
C11 C12 1.431(3)
C12 C13 1.373(2)
C13 C14 1.383(3)
C13 H13 0.9300
C14 C15 1.410(2)
C15 C16 1.381(3)
C15 C22 1.495(3)
C16 C17 1.384(3)
C16 H16 0.9300
C17 C23 1.488(3)
C18 H18A 0.9600
C18 H18B 0.9600
C18 H18C 0.9600
C19 C20 1.509(3)
C19 H19A 0.9700
C19 H19B 0.9700
C20 H20A 0.9600
C20 H20B 0.9600
C20 H20C 0.9600
C21 H21A 0.9600
C21 H21B 0.9600
C21 H21C 0.9600
C22 H22A 0.9600
C22 H22B 0.9600
C22 H22C 0.9600
C23 H23A 0.9600
C23 H23B 0.9600
C23 H23C 0.9600
